data_4509239
loop_
_publ_author_name
'Yoon, Il'
'Ben\'itez, Diego'
'Miljani\'c, Ognjen \<S.'
'Zhao, Yan-Li'
'Tkatchouk, Ekaterina'
'Goddard, William A.'
'Stoddart, J. Fraser'

_publ_section_title
;
 Rigidity&#x2212;Stability Relationship in Interlocked Model Complexes
 Containing Phenylene-Ethynylene-Based Disubstituted Naphthalene and
 Benzene
;
_journal_issue 5
_journal_name_full 'Crystal Growth &amp; Design'
_journal_page_first 2300
_journal_paper_doi 10.1021/cg801106h
_journal_volume 9
_journal_year 2009
_chemical_formula_moiety 'C16 H24 Br2 O6'
_chemical_formula_sum 'C16 H24 Br2 O6'
_chemical_formula_weight 472.17
_chemical_name_systematic
; 
 ? 
;
_space_group_IT_number 14
_symmetry_cell_setting monoclinic
_symmetry_space_group_name_Hall '-P 2yn'
_symmetry_space_group_name_H-M 'P 1 21/n 1'
_atom_sites_solution_hydrogens geom
_atom_sites_solution_primary direct
_atom_sites_solution_secondary difmap
_audit_creation_method SHELXTL
_cell_angle_alpha 90.00
_cell_angle_beta 93.731(2)
_cell_angle_gamma 90.00
_cell_formula_units_Z 2
_cell_length_a 4.4123(6)
_cell_length_b 10.7885(15)
_cell_length_c 19.172(3)
_cell_measurement_reflns_used 5260
_cell_measurement_temperature 100(2)
_cell_measurement_theta_max 29.98
_cell_measurement_theta_min 3.92
_cell_volume 910.7(2)
_computing_cell_refinement 'Bruker SMART'
_computing_data_collection 'Bruker SMART'
_computing_data_reduction 'Bruker SAINT'
_computing_molecular_graphics 'Bruker SHELXTL'
_computing_publication_material 'Bruker SHELXTL'
_computing_structure_refinement 'SHELXL-97 (Sheldrick, 1997)'
_computing_structure_solution 'SHELXS-97 (Sheldrick, 1990)'
_diffrn_ambient_temperature 100(2)
_diffrn_measured_fraction_theta_full 0.995
_diffrn_measured_fraction_theta_max 0.978
_diffrn_measurement_device_type 'CCD area detector'
_diffrn_measurement_method 'phi and omega scans'
_diffrn_radiation_monochromator graphite
_diffrn_radiation_source 'fine-focus sealed tube'
_diffrn_radiation_type MoK\a
_diffrn_radiation_wavelength 0.71073
_diffrn_reflns_av_R_equivalents 0.0249
_diffrn_reflns_av_sigmaI/netI 0.0260
_diffrn_reflns_limit_h_max 6
_diffrn_reflns_limit_h_min -6
_diffrn_reflns_limit_k_max 15
_diffrn_reflns_limit_k_min -15
_diffrn_reflns_limit_l_max 26
_diffrn_reflns_limit_l_min -26
_diffrn_reflns_number 8676
_diffrn_reflns_theta_full 29.00
_diffrn_reflns_theta_max 29.98
_diffrn_reflns_theta_min 3.92
_exptl_absorpt_coefficient_mu 4.479
_exptl_absorpt_correction_T_max 0.6629
_exptl_absorpt_correction_T_min 0.4678
_exptl_absorpt_correction_type multi-scan
_exptl_absorpt_process_details 'Sadabs (Bruker)'
_exptl_crystal_colour colorless
_exptl_crystal_density_diffrn 1.722
_exptl_crystal_density_method 'not measured'
_exptl_crystal_description block
_exptl_crystal_F_000 476
_exptl_crystal_size_max 0.20
_exptl_crystal_size_mid 0.20
_exptl_crystal_size_min 0.10
_refine_diff_density_max 0.494
_refine_diff_density_min -0.279
_refine_diff_density_rms 0.075
_refine_ls_extinction_method none
_refine_ls_goodness_of_fit_ref 1.022
_refine_ls_hydrogen_treatment constr
_refine_ls_matrix_type full
_refine_ls_number_parameters 110
_refine_ls_number_reflns 2586
_refine_ls_number_restraints 0
_refine_ls_restrained_S_all 1.022
_refine_ls_R_factor_all 0.0302
_refine_ls_R_factor_gt 0.0225
_refine_ls_shift/su_max 0.001
_refine_ls_shift/su_mean 0.000
_refine_ls_structure_factor_coef Fsqd
_refine_ls_weighting_details 'calc w=1/[\s^2^(Fo^2^)+(0.0258P)^2^+0.1734P] where P=(Fo^2^+2Fc^2^)/3'
_refine_ls_weighting_scheme calc
_refine_ls_wR_factor_gt 0.0489
_refine_ls_wR_factor_ref 0.0513
_reflns_number_gt 2222
_reflns_number_total 2586
_reflns_threshold_expression >2sigma(I)
_cod_data_source_file cg801106hsup4.cif
_cod_data_source_block 1
_cod_depositor_comments
;
The following automatic conversions were performed:

'_symmetry_cell_setting' value 'Monoclinic' changed to 'monoclinic'
according to /home/saulius/struct/CIF-dictionaries/cif_core.dic
dictionary named 'cif_core.dic' version 2.4.2 from 2011-04-26.

Automatic conversion script
Id: cif_fix_values 1891 2012-01-12 08:04:46Z andrius 
;
_cod_original_sg_symbol_H-M 'P 21/n'
_cod_database_code 4509239

loop_
_symmetry_equiv_pos_as_xyz
'x, y, z'
'-x+1/2, y+1/2, -z+1/2'
'-x, -y, -z'
'x-1/2, -y-1/2, z-1/2'

loop_
_atom_site_label
_atom_site_type_symbol
_atom_site_fract_x
_atom_site_fract_y
_atom_site_fract_z
_atom_site_U_iso_or_equiv
_atom_site_adp_type
_atom_site_occupancy
_atom_site_symmetry_multiplicity
_atom_site_calc_flag
_atom_site_refinement_flags
Br Br 0.95647(4) -0.074679(14) -0.165578(8) 0.01613(6) Uani 1 1 d .
O1 O 0.6659(2) 0.19463(10) 0.04996(5) 0.0144(2) Uani 1 1 d .
O2 O 0.5021(3) 0.45687(10) 0.07396(6) 0.0176(2) Uani 1 1 d .
O3 O 0.5961(3) 0.64387(11) 0.17821(6) 0.0218(3) Uani 1 1 d .
C1 C 0.9821(4) -0.03200(15) -0.06957(8) 0.0128(3) Uani 1 1 d .
C2 C 0.8104(3) 0.06646(13) -0.04721(8) 0.0132(3) Uani 1 1 d .
H2 H 0.6806 0.1117 -0.0803 0.016 Uiso 1 1 calc R
C3 C 0.8260(4) 0.09967(14) 0.02308(8) 0.0134(3) Uani 1 1 d .
C4 C 0.4838(4) 0.26979(14) 0.00166(8) 0.0146(3) Uani 1 1 d .
H4A H 0.3437 0.2188 -0.0259 0.018 Uiso 1 1 calc R
H4B H 0.6109 0.3125 -0.0292 0.018 Uiso 1 1 calc R
C5 C 0.3129(4) 0.36186(15) 0.04346(8) 0.0160(3) Uani 1 1 d .
H5A H 0.1558 0.3992 0.0135 0.019 Uiso 1 1 calc R
H5B H 0.2173 0.3186 0.0799 0.019 Uiso 1 1 calc R
C6 C 0.6149(4) 0.43255(14) 0.14379(8) 0.0169(3) Uani 1 1 d .
H6A H 0.7405 0.3598 0.1452 0.020 Uiso 1 1 calc R
H6B H 0.4493 0.4188 0.1730 0.020 Uiso 1 1 calc R
C7 C 0.7962(4) 0.54280(16) 0.16923(9) 0.0194(3) Uani 1 1 d .
H7A H 0.9053 0.5237 0.2129 0.023 Uiso 1 1 calc R
H7B H 0.9408 0.5643 0.1359 0.023 Uiso 1 1 calc R
C8 C 0.7606(5) 0.75404(17) 0.19564(10) 0.0319(5) Uani 1 1 d .
H8A H 0.8882 0.7406 0.2374 0.038 Uiso 1 1 calc R
H8B H 0.6208 0.8201 0.2032 0.038 Uiso 1 1 calc R
H8C H 0.8838 0.7758 0.1580 0.038 Uiso 1 1 calc R

loop_
_atom_site_aniso_label
_atom_site_aniso_U_11
_atom_site_aniso_U_22
_atom_site_aniso_U_33
_atom_site_aniso_U_23
_atom_site_aniso_U_13
_atom_site_aniso_U_12
Br 0.02257(9) 0.01564(8) 0.01010(8) -0.00142(6) 0.00041(5) 0.00054(6)
O1 0.0183(6) 0.0124(5) 0.0123(5) -0.0008(4) 0.0003(4) 0.0037(4)
O2 0.0255(6) 0.0131(5) 0.0136(5) 0.0007(4) -0.0016(5) -0.0037(4)
O3 0.0287(7) 0.0144(6) 0.0222(6) -0.0049(5) -0.0004(5) -0.0009(5)
C1 0.0157(7) 0.0135(7) 0.0094(7) -0.0004(5) 0.0008(5) -0.0032(6)
C2 0.0135(7) 0.0124(7) 0.0135(7) 0.0011(6) 0.0002(5) -0.0024(6)
C3 0.0147(7) 0.0111(7) 0.0146(7) 0.0000(6) 0.0023(5) -0.0019(6)
C4 0.0154(7) 0.0135(7) 0.0147(7) 0.0006(6) -0.0004(5) -0.0005(6)
C5 0.0159(8) 0.0142(8) 0.0178(8) -0.0012(6) 0.0004(6) -0.0007(6)
C6 0.0219(8) 0.0158(8) 0.0129(7) 0.0017(6) 0.0009(6) 0.0030(6)
C7 0.0183(8) 0.0233(8) 0.0166(8) -0.0018(6) 0.0016(6) 0.0002(6)
C8 0.0546(13) 0.0187(9) 0.0221(9) -0.0041(7) -0.0002(8) -0.0111(9)

loop_
_atom_type_symbol
_atom_type_description
_atom_type_scat_dispersion_real
_atom_type_scat_dispersion_imag
_atom_type_scat_source
C C 0.0033 0.0016 'International Tables Vol C Tables 4.2.6.8 and 6.1.1.4'
H H 0.0000 0.0000 'International Tables Vol C Tables 4.2.6.8 and 6.1.1.4'
O O 0.0106 0.0060 'International Tables Vol C Tables 4.2.6.8 and 6.1.1.4'
Br Br -0.2901 2.4595 'International Tables Vol C Tables 4.2.6.8 and 6.1.1.4'

loop_
_geom_angle_atom_site_label_1
_geom_angle_atom_site_label_2
_geom_angle_atom_site_label_3
_geom_angle
_geom_angle_site_symmetry_1
_geom_angle_site_symmetry_3
C3 O1 C4 117.52(12) . .
C6 O2 C5 114.44(12) . .
C7 O3 C8 111.00(14) . .
C2 C1 C3 121.59(14) . 3_755
C2 C1 Br 119.13(11) . .
C3 C1 Br 119.28(12) 3_755 .
C1 C2 C3 120.15(14) . .
C1 C2 H2 119.9 . .
C3 C2 H2 119.9 . .
O1 C3 C2 124.38(14) . .
O1 C3 C1 117.35(13) . 3_755
C2 C3 C1 118.27(14) . 3_755
O1 C4 C5 107.89(12) . .
O1 C4 H4A 110.1 . .
C5 C4 H4A 110.1 . .
O1 C4 H4B 110.1 . .
C5 C4 H4B 110.1 . .
H4A C4 H4B 108.4 . .
O2 C5 C4 113.11(13) . .
O2 C5 H5A 109.0 . .
C4 C5 H5A 109.0 . .
O2 C5 H5B 109.0 . .
C4 C5 H5B 109.0 . .
H5A C5 H5B 107.8 . .
O2 C6 C7 107.87(13) . .
O2 C6 H6A 110.1 . .
C7 C6 H6A 110.1 . .
O2 C6 H6B 110.1 . .
C7 C6 H6B 110.1 . .
H6A C6 H6B 108.4 . .
O3 C7 C6 109.02(13) . .
O3 C7 H7A 109.9 . .
C6 C7 H7A 109.9 . .
O3 C7 H7B 109.9 . .
C6 C7 H7B 109.9 . .
H7A C7 H7B 108.3 . .
O3 C8 H8A 109.5 . .
O3 C8 H8B 109.5 . .
H8A C8 H8B 109.5 . .
O3 C8 H8C 109.5 . .
H8A C8 H8C 109.5 . .
H8B C8 H8C 109.5 . .

loop_
_geom_bond_atom_site_label_1
_geom_bond_atom_site_label_2
_geom_bond_distance
_geom_bond_site_symmetry_2
Br C1 1.8936(15) .
O1 C3 1.3644(18) .
O1 C4 1.4365(18) .
O2 C6 1.4219(19) .
O2 C5 1.4234(19) .
O3 C7 1.421(2) .
O3 C8 1.421(2) .
C1 C2 1.389(2) .
C1 C3 1.395(2) 3_755
C2 C3 1.392(2) .
C2 H2 0.9600 .
C3 C1 1.395(2) 3_755
C4 C5 1.508(2) .
C4 H4A 0.9600 .
C4 H4B 0.9600 .
C5 H5A 0.9600 .
C5 H5B 0.9600 .
C6 C7 1.497(2) .
C6 H6A 0.9600 .
C6 H6B 0.9600 .
C7 H7A 0.9600 .
C7 H7B 0.9600 .
C8 H8A 0.9599 .
C8 H8B 0.9599 .
C8 H8C 0.9599 .

loop_
_geom_torsion_atom_site_label_1
_geom_torsion_atom_site_label_2
_geom_torsion_atom_site_label_3
_geom_torsion_atom_site_label_4
_geom_torsion
_geom_torsion_site_symmetry_1
_geom_torsion_site_symmetry_4
C3 C1 C2 C3 -0.2(3) 3_755 .
Br C1 C2 C3 -179.87(12) . .
C4 O1 C3 C2 -4.0(2) . .
C4 O1 C3 C1 175.90(13) . 3_755
C1 C2 C3 O1 -179.88(14) . .
C1 C2 C3 C1 0.2(2) . 3_755
C3 O1 C4 C5 176.11(12) . .
C6 O2 C5 C4 -94.10(16) . .
O1 C4 C5 O2 72.21(16) . .
C5 O2 C6 C7 -177.43(13) . .
C8 O3 C7 C6 -174.19(14) . .
O2 C6 C7 O3 69.87(17) . .
